data_7227782
loop_
_publ_author_name
'Patyk-Ka\'zmierczak, Ewa'
'Warren, Mark R.'
'Allan, David R.'
'Katrusiak, Andrzej'

_publ_section_title
;
 Pressure inverse solubility and polymorphism of an edible
 \g-cyclodextrin-based metal-organic framework.
;
_journal_issue 13
_journal_name_full 'Physical chemistry chemical physics : PCCP'
_journal_page_first 9086
_journal_page_last 9091
_journal_paper_doi 10.1039/c7cp00593h
_journal_volume 19
_journal_year 2017
_chemical_absolute_configuration rm
_chemical_formula_moiety 'C48 H80 O40, 2(KOH)'
_chemical_formula_sum 'C48 H82 K2 O42'
_chemical_formula_weight 1409.34
_chemical_name_common '\g-cyclodextrin-metal-organic framework'
_chemical_name_systematic 'catena-((\m8-\g-Cyclodextrin)-di-potassium dihydroxide)'
_space_group_crystal_system cubic
_space_group_IT_number 211
_space_group_name_Hall 'I 4 2 3'
_space_group_name_H-M_alt 'I 4 3 2'
_atom_sites_solution_hydrogens geom
_atom_sites_solution_primary direct
_audit_creation_date 2017-01-18
_audit_creation_method
;
Olex2 1.2
(compiled 2017.01.04 svn.r3372 for OlexSys, GUI svn.r5289)
;
_cell_angle_alpha 90.0
_cell_angle_beta 90.0
_cell_angle_gamma 90.0
_cell_formula_units_Z 12
_cell_length_a 30.988(3)
_cell_length_b 30.988(3)
_cell_length_c 30.988(3)
_cell_measurement_reflns_used 2310
_cell_measurement_temperature 295
_cell_measurement_theta_max 10.1810
_cell_measurement_theta_min 3.6480
_cell_volume 29756(5)
_computing_cell_refinement 'CrysAlisPro 1.171.38.41 (Rigaku OD, 2015)'
_computing_data_collection 'CrysAlisPro 1.171.38.41 (Rigaku OD, 2015)'
_computing_data_reduction 'CrysAlisPro 1.171.38.41 (Rigaku OD, 2015)'
_computing_molecular_graphics 'Olex2 (Dolomanov et al., 2009)'
_computing_publication_material 'Olex2 (Dolomanov et al., 2009)'
_computing_structure_refinement 'ShelXL (Sheldrick, 2015)'
_computing_structure_solution 'ShelXS (Sheldrick, 2008)'
_diffrn_ambient_environment 'diamond-anvil cell'
_diffrn_ambient_pressure 860000
_diffrn_ambient_temperature 295
_diffrn_detector 'CCD plate'
_diffrn_detector_area_resol_mean 16.0338
_diffrn_detector_type EosS2
_diffrn_measured_fraction_theta_full 0.849
_diffrn_measured_fraction_theta_max 0.849
_diffrn_measurement_details
;
List of Runs (angles in degrees, time in seconds):

  # Type    Start    End  Width  t~exp~   \w     \q     \k     \f   Frames
--------------------------------------------------------------------------
  1  \f    -35.00  19.75   0.75   35.00   0.00 -30.00   0.00    --    73
  2  \f    140.00 200.00   0.75   35.00   0.00 -30.00   0.00    --    80
  3  \f    160.00 217.00   0.75   35.00   0.00  30.00   0.00    --    76
  4  \f    -20.00  34.75   0.75   35.00   0.00  30.00   0.00    --    73
  5  \w    -24.00  24.00   0.75   35.00    --   30.00  39.46 -12.90   64
  6  \w    -24.00  24.00   0.75   35.00    --   30.00  39.46 167.10   64
  7  \w    -50.00  10.00   0.75   35.00    --  -30.00  39.46 167.10   80
  8  \w    -50.00  10.00   0.75   35.00    --  -30.00  39.46 -12.90   80
  9  \w    -64.00  -8.50   0.75   35.00    --  -30.00  81.40 -28.90   74
 10  \w    -64.00  -8.50   0.75   35.00    --  -30.00  81.40 151.10   74
 11  \w    -19.00   8.00   0.75   35.00    --   30.00  81.40 151.10   36
 12  \w    -19.00   8.00   0.75   35.00    --   30.00  81.40 -28.90   36
 13  \w    -43.00 -21.25   0.75   35.00    --   30.00 134.60 -56.90   29
 14  \w    -43.00 -21.25   0.75   35.00    --   30.00 134.60 123.10   29
 15  \w    -90.00 -36.00   0.75   35.00    --  -30.00 134.60 123.10   72
 16  \w    -90.00 -36.00   0.75   35.00    --  -30.00 134.60 -56.90   72
;
_diffrn_measurement_device 'four-circle diffractometer'
_diffrn_measurement_device_type 'New Xcalibur, EosS2'
_diffrn_measurement_method '\w and \f scans'
_diffrn_orient_matrix_type 'CrysAlisPro convention (1999,Acta A55,543-557)'
_diffrn_orient_matrix_UB_11 0.0028009000
_diffrn_orient_matrix_UB_12 -0.0000220000
_diffrn_orient_matrix_UB_13 -0.0227393000
_diffrn_orient_matrix_UB_21 0.0222972000
_diffrn_orient_matrix_UB_22 -0.0047643000
_diffrn_orient_matrix_UB_23 0.0024687000
_diffrn_orient_matrix_UB_31 -0.0048939000
_diffrn_orient_matrix_UB_32 -0.0223478000
_diffrn_orient_matrix_UB_33 -0.0003526000
_diffrn_radiation_monochromator graphite
_diffrn_radiation_probe x-ray
_diffrn_radiation_type MoK\a
_diffrn_radiation_wavelength 0.71073
_diffrn_reflns_av_R_equivalents 0.1133
_diffrn_reflns_av_unetI/netI 0.0266
_diffrn_reflns_Laue_measured_fraction_full 0.849
_diffrn_reflns_Laue_measured_fraction_max 0.849
_diffrn_reflns_limit_h_max 15
_diffrn_reflns_limit_h_min -15
_diffrn_reflns_limit_k_max 15
_diffrn_reflns_limit_k_min -15
_diffrn_reflns_limit_l_max 7
_diffrn_reflns_limit_l_min -7
_diffrn_reflns_number 9256
_diffrn_reflns_point_group_measured_fraction_full 0.885
_diffrn_reflns_point_group_measured_fraction_max 0.885
_diffrn_reflns_theta_full 10.190
_diffrn_reflns_theta_max 10.190
_diffrn_reflns_theta_min 3.221
_diffrn_source 'fine-focus sealed X-ray tube'
_diffrn_source_type 'Enhance (Mo) X-ray Source'
_exptl_absorpt_coefficient_mu 0.164
_exptl_absorpt_correction_T_max 1.00000
_exptl_absorpt_correction_T_min 0.20429
_exptl_absorpt_correction_type multi-scan
_exptl_absorpt_process_details
;
CrysAlisPro 1.171.38.41 (Rigaku Oxford Diffraction, 2015)
Empirical absorption correction using spherical harmonics,
 implemented in SCALE3 ABSPACK scaling algorithm.
;
_exptl_crystal_colour 'clear colourless'
_exptl_crystal_colour_lustre clear
_exptl_crystal_colour_primary colourless
_exptl_crystal_density_diffrn 0.944
_exptl_crystal_description prism
_exptl_crystal_F_000 8928
_exptl_crystal_recrystallization_method
'Compressed crystal that was grown in situ from methano:water solution in the diamond-anvil cell at 0.2 GPa.'
_exptl_crystal_size_max 0.18
_exptl_crystal_size_mid 0.17
_exptl_crystal_size_min 0.1
_refine_diff_density_max 0.115
_refine_diff_density_min -0.145
_refine_diff_density_rms 0.026
_refine_ls_abs_structure_details
;
 Flack x determined using 103 quotients [(I+)-(I-)]/[(I+)+(I-)]
 (Parsons, Flack and Wagner, Acta Cryst. B69 (2013) 249-259).
;
_refine_ls_abs_structure_Flack 0.14(13)
_refine_ls_extinction_method none
_refine_ls_goodness_of_fit_ref 1.126
_refine_ls_hydrogen_treatment constr
_refine_ls_matrix_type full
_refine_ls_number_parameters 75
_refine_ls_number_reflns 299
_refine_ls_number_restraints 71
_refine_ls_restrained_S_all 1.808
_refine_ls_R_factor_all 0.0863
_refine_ls_R_factor_gt 0.0863
_refine_ls_shift/su_max 0.000
_refine_ls_shift/su_mean 0.000
_refine_ls_structure_factor_coef Fsqd
_refine_ls_weighting_details 'w=1/[\s^2^(Fo^2^)+(0.1319P)^2^+337.3702P] where P=(Fo^2^+2Fc^2^)/3'
_refine_ls_weighting_scheme calc
_refine_ls_wR_factor_gt 0.2187
_refine_ls_wR_factor_ref 0.2187
_reflns_Friedel_coverage 0.565
_reflns_Friedel_fraction_full 0.956
_reflns_Friedel_fraction_max 0.956
_reflns_number_gt 297
_reflns_number_total 299
_reflns_threshold_expression 'I > 2\s(I)'
_cod_data_source_file c7cp00593h3.cif
_cod_data_source_block CDMOF_a_0_86GPa
_cod_depositor_comments 'Adding full bibliography for 7227776--7227790.cif.'
_cod_original_cell_volume 29758(6)
_cod_database_code 7227782
_shelx_shelxl_version_number 2014/7
_chemical_oxdiff_formula 'C48 H82 K2 O40'
_shelx_space_group_comment
;
The symmetry employed for this shelxl refinement is uniquely defined
by the following loop, which should always be used as a source of
symmetry information in preference to the above space-group names.
They are only intended as comments.
;
_reflns_odcompleteness_completeness 89.38
_reflns_odcompleteness_iscentric 1
_reflns_odcompleteness_theta 10.18
_olex2_refinement_description
;
1. Fixed Uiso
 At 1.2 times of:
  All C(H) groups, All C(H,H) groups
 At 1.5 times of:
  All O(H) groups
2. Restrained distances
 C16-C15
 1.5 with sigma of 0.002
 C14-C15
 1.5 with sigma of 0.002
 C14-C13
 1.5 with sigma of 0.02
 C11-C14
 3 with sigma of 0.02
 C4-C3
 1.5 with sigma of 0.002
 C12-C15
 3 with sigma of 0.02
 C12-C13
 1.5 with sigma of 0.02
 C15-C12
 3 with sigma of 0.02
 C12-C11
 1.5 with sigma of 0.002
 C2-C3
 1.5 with sigma of 0.002
 C1-C4
 2.8 with sigma of 0.02
 C2-C1
 1.5 with sigma of 0.002
 C6-C5
 1.5 with sigma of 0.002
 C4-C5
 1.5 with sigma of 0.002
 C2-C5
 3 with sigma of 0.02
 C5-C2
 3 with sigma of 0.02
 C5-C1
 2.3 with sigma of 0.002
 C16-O16
 1.45 with sigma of 0.002
 O14-C15
 2.4 with sigma of 0.02
 C14-O14
 1.45 with sigma of 0.002
 O2-C3
 2.2 with sigma of 0.02
 O3-C3
 1.45 with sigma of 0.002
 C11-O4
 1.45 with sigma of 0.002
 C4-O4
 1.45 with sigma of 0.002
 C12-O4
 2 with sigma of 0.02
 C12-O12
 1.45 with sigma of 0.02
 C2-O2
 1.45 with sigma of 0.002
 C2-O3
 2.3 with sigma of 0.02
 C6-O6
 1.45 with sigma of 0.002
 O5-C6
 2.5 with sigma of 0.02
 O15-C16
 2.2 with sigma of 0.02
 O15-C15
 1.45 with sigma of 0.002
 O5-C3
 3 with sigma of 0.02
 O15-C13
 3 with sigma of 0.02
 O15-C11
 1.45 with sigma of 0.002
 O5-C1
 1.45 with sigma of 0.002
 O5-C5
 1.45 with sigma of 0.002
 O13-C13
 1.45 with sigma of 0.002
 C13-C15
 2.4 with sigma of 0.02
 C11-C13
 2.4 with sigma of 0.02
 C15-C11
 2.4 with sigma of 0.02
 C11-C4
 2.5 with sigma of 0.04
 C12-C14
 2.4 with sigma of 0.02
 C4-C2
 2.5 with sigma of 0.02
 C4-C11
 2.5 with sigma of 0.04
 C3-C1
 2.5 with sigma of 0.02
 C14-C16
 2.5 with sigma of 0.04
 C5-C3
 2.5 with sigma of 0.02
 C1-C5
 2.5 with sigma of 0.02
 O14-C15
 2.5 with sigma of 0.04
 C13-O14
 2.5 with sigma of 0.04
 O2-C3
 2.5 with sigma of 0.04
 O4-C3
 2.5 with sigma of 0.04
 O4-C12
 2.5 with sigma of 0.04
 O2-C1
 2.5 with sigma of 0.04
 C3-O4
 2.1 with sigma of 0.04
 O3-C4
 2.5 with sigma of 0.04
 O3-C2
 2.5 with sigma of 0.04
 O4-C5
 2.5 with sigma of 0.04
 C14-O15
 2.4 with sigma of 0.02
 O5-C4
 2.5 with sigma of 0.02
 O15-C12
 2.4 with sigma of 0.02
 C2-O5
 2.5 with sigma of 0.02
 O4-O15
 2.5 with sigma of 0.04
 O15-C16
 2.5 with sigma of 0.04
3. Uiso/Uaniso restraints and constraints
Uanis(K1) \\sim Ueq: with sigma of 0.1 and sigma for terminal atoms of 0.2
4. Others
 Uiso(C1)=Uiso(C2)=Uiso(C3)=Uiso(C4)=Uiso(C5)=Uiso(C6)=Uiso(C11)=Uiso(C12)=
 Uiso(C13)=Uiso(C14)=Uiso(C15)=Uiso(C16)=FVAR(1)
 Uiso(O2)=Uiso(O3)=Uiso(O4)=Uiso(O5)=Uiso(O6)=Uiso(O12)=Uiso(O13)=Uiso(O14)=
 Uiso(O15)=Uiso(O16)=Uiso(OA)=FVAR(2)
5.a Ternary CH refined with riding coordinates:
 C1(H1), C2(H2), C3(H3), C4(H4), C5(H5), C11(H11), C12(H12), C13(H13),
 C14(H14), C15(H15)
5.b Secondary CH2 refined with riding coordinates:
 C6(H6A,H6B), C16(H16A,H16B)
5.c Tetrahedral OH refined with riding coordinates:
 O2(H2A), O3(H3A), O6(H6), O12(H12A), O13(H13A), O16(H16)
;
_olex2_exptl_crystal_mounting_method 'Diamond-anvil cell'
_olex2_submission_special_instructions 'No special instructions were received'
_oxdiff_exptl_absorpt_empirical_details
;
Empirical correction (ABSPACK) includes:
- Absorption correction using spherical harmonics
- Frame scaling
;
_oxdiff_exptl_absorpt_empirical_full_max 3.886
_oxdiff_exptl_absorpt_empirical_full_min 0.766

loop_
_space_group_symop_id
_space_group_symop_operation_xyz
1 'x, y, z'
2 '-y, x, z'
3 '-x, -y, z'
4 'y, -x, z'
5 'x, -z, y'
6 'x, -y, -z'
7 'x, z, -y'
8 'z, y, -x'
9 '-x, y, -z'
10 '-z, y, x'
11 'z, x, y'
12 'y, z, x'
13 '-y, -z, x'
14 'z, -x, -y'
15 '-y, z, -x'
16 '-z, -x, y'
17 '-z, x, -y'
18 'y, -z, -x'
19 'y, x, -z'
20 '-y, -x, -z'
21 '-x, z, y'
22 '-x, -z, -y'
23 'z, -y, x'
24 '-z, -y, -x'
25 'x+1/2, y+1/2, z+1/2'
26 '-y+1/2, x+1/2, z+1/2'
27 '-x+1/2, -y+1/2, z+1/2'
28 'y+1/2, -x+1/2, z+1/2'
29 'x+1/2, -z+1/2, y+1/2'
30 'x+1/2, -y+1/2, -z+1/2'
31 'x+1/2, z+1/2, -y+1/2'
32 'z+1/2, y+1/2, -x+1/2'
33 '-x+1/2, y+1/2, -z+1/2'
34 '-z+1/2, y+1/2, x+1/2'
35 'z+1/2, x+1/2, y+1/2'
36 'y+1/2, z+1/2, x+1/2'
37 '-y+1/2, -z+1/2, x+1/2'
38 'z+1/2, -x+1/2, -y+1/2'
39 '-y+1/2, z+1/2, -x+1/2'
40 '-z+1/2, -x+1/2, y+1/2'
41 '-z+1/2, x+1/2, -y+1/2'
42 'y+1/2, -z+1/2, -x+1/2'
43 'y+1/2, x+1/2, -z+1/2'
44 '-y+1/2, -x+1/2, -z+1/2'
45 '-x+1/2, z+1/2, y+1/2'
46 '-x+1/2, -z+1/2, -y+1/2'
47 'z+1/2, -y+1/2, x+1/2'
48 '-z+1/2, -y+1/2, -x+1/2'

loop_
_atom_site_label
_atom_site_type_symbol
_atom_site_fract_x
_atom_site_fract_y
_atom_site_fract_z
_atom_site_U_iso_or_equiv
_atom_site_adp_type
_atom_site_occupancy
_atom_site_site_symmetry_order
_atom_site_calc_flag
_atom_site_refinement_flags_posn
_atom_site_refinement_flags_adp
_atom_site_refinement_flags_occupancy
C1 C 0.8541(10) 0.6859(9) 0.6237(11) 0.169(10) Uiso 1 1 d D . .
H1 H 0.8509 0.7172 0.6210 0.203 Uiso 1 1 calc R . .
C2 C 0.8912(8) 0.6790(7) 0.6540(11) 0.169(10) Uiso 1 1 d D . .
H2 H 0.8864 0.6952 0.6807 0.203 Uiso 1 1 calc R . .
C3 C 0.8944(8) 0.6316(8) 0.6638(11) 0.169(10) Uiso 1 1 d D . .
H3 H 0.9085 0.6184 0.6388 0.203 Uiso 1 1 calc R . .
C4 C 0.8517(9) 0.6094(8) 0.6685(11) 0.169(10) Uiso 1 1 d D . .
H4 H 0.8411 0.6173 0.6972 0.203 Uiso 1 1 calc R . .
C5 C 0.8169(8) 0.6231(8) 0.6377(12) 0.169(10) Uiso 1 1 d D . .
H5 H 0.8272 0.6144 0.6091 0.203 Uiso 1 1 calc R . .
C6 C 0.7755(9) 0.5989(12) 0.6442(13) 0.169(10) Uiso 1 1 d D . .
H6A H 0.7504 0.6134 0.6323 0.203 Uiso 1 1 calc R . .
H6B H 0.7767 0.5691 0.6347 0.203 Uiso 1 1 calc R . .
C11 C 0.8582(11) 0.5453(8) 0.7139(10) 0.169(10) Uiso 1 1 d D . .
H11 H 0.8603 0.5682 0.7356 0.203 Uiso 1 1 calc R . .
C12 C 0.9010(8) 0.5233(11) 0.7085(14) 0.169(10) Uiso 1 1 d D . .
H12 H 0.9027 0.5101 0.7372 0.203 Uiso 1 1 calc R . .
C13 C 0.8976(9) 0.4825(12) 0.6828(14) 0.169(10) Uiso 1 1 d D . .
H13 H 0.9019 0.4861 0.6517 0.203 Uiso 1 1 calc R . .
C14 C 0.8595(9) 0.4551(9) 0.6949(13) 0.169(10) Uiso 1 1 d D . .
H14 H 0.8640 0.4465 0.7250 0.203 Uiso 1 1 calc R . .
C15 C 0.8186(7) 0.4809(10) 0.6939(10) 0.169(10) Uiso 1 1 d D . .
H15 H 0.8149 0.4925 0.6648 0.203 Uiso 1 1 calc R . .
C16 C 0.7764(10) 0.4617(12) 0.7080(12) 0.169(10) Uiso 1 1 d D . .
H16A H 0.7557 0.4847 0.7126 0.203 Uiso 1 1 calc R . .
H16B H 0.7654 0.4432 0.6853 0.203 Uiso 1 1 calc R . .
K1 K 0.8051(6) 0.5000 0.8051(6) 0.284(15) Uani 1 2 d S TU P
O2 O 0.9337(10) 0.6886(12) 0.6370(14) 0.297(10) Uiso 1 1 d D . .
H2A H 0.9482 0.6665 0.6362 0.446 Uiso 1 1 calc R . .
O3 O 0.9250(12) 0.6283(13) 0.6991(12) 0.297(10) Uiso 1 1 d D . .
H3A H 0.9252 0.6035 0.7083 0.446 Uiso 1 1 calc R . .
O4 O 0.8606(12) 0.5635(8) 0.6708(10) 0.297(10) Uiso 1 1 d D . .
O5 O 0.8118(8) 0.6696(9) 0.6354(11) 0.297(10) Uiso 1 1 d D . .
O6 O 0.7797(15) 0.6039(15) 0.6906(13) 0.297(10) Uiso 1 1 d D . .
H6 H 0.7909 0.5822 0.7008 0.446 Uiso 1 1 calc R . .
O12 O 0.9432(12) 0.5416(15) 0.7076(13) 0.297(10) Uiso 1 1 d D . .
H12A H 0.9611 0.5223 0.7043 0.446 Uiso 1 1 calc R . .
O13 O 0.9227(13) 0.4481(13) 0.7021(13) 0.297(10) Uiso 1 1 d D . .
H13A H 0.9127 0.4247 0.6948 0.446 Uiso 1 1 calc R . .
O14 O 0.8534(13) 0.4154(11) 0.6708(14) 0.297(10) Uiso 1 1 d D . .
O15 O 0.8224(9) 0.5168(10) 0.7236(11) 0.297(10) Uiso 1 1 d D . .
O16 O 0.7809(14) 0.4368(14) 0.7474(12) 0.297(10) Uiso 1 1 d D . .
H16 H 0.7684 0.4137 0.7448 0.446 Uiso 1 1 calc R . .
OA O 1.0000 0.5000 0.671(2) 0.297(10) Uiso 1 2 d S T P

loop_
_atom_site_aniso_label
_atom_site_aniso_U_11
_atom_site_aniso_U_22
_atom_site_aniso_U_33
_atom_site_aniso_U_23
_atom_site_aniso_U_13
_atom_site_aniso_U_12
K1 0.249(19) 0.35(3) 0.249(19) -0.062(19) 0.10(2) 0.062(19)

loop_
_atom_type_symbol
_atom_type_description
_atom_type_scat_dispersion_real
_atom_type_scat_dispersion_imag
_atom_type_scat_source
C C 0.0033 0.0016 'International Tables Vol C Tables 4.2.6.8 and 6.1.1.4'
H H 0.0000 0.0000 'International Tables Vol C Tables 4.2.6.8 and 6.1.1.4'
K K 0.2009 0.2494 'International Tables Vol C Tables 4.2.6.8 and 6.1.1.4'
O O 0.0106 0.0060 'International Tables Vol C Tables 4.2.6.8 and 6.1.1.4'

loop_
_geom_angle_atom_site_label_1
_geom_angle_atom_site_label_2
_geom_angle_atom_site_label_3
_geom_angle
_geom_angle_site_symmetry_1
_geom_angle_site_symmetry_3
C2 C1 H1 105.9 . .
O5 C1 H1 105.9 . .
O5 C1 C2 119.2(16) . .
O14 C1 H1 105.9 7_556 .
O14 C1 C2 123(3) 7_556 .
O14 C1 O5 95(3) 7_556 .
C1 C2 H2 109.8 . .
C1 C2 C3 108.5(13) . .
C3 C2 H2 109.8 . .
O2 C2 C1 116(3) . .
O2 C2 H2 109.8 . .
O2 C2 C3 102.5(15) . .
C2 C3 H3 106.0 . .
C4 C3 C2 114.3(13) . .
C4 C3 H3 106.0 . .
O3 C3 C2 105.4(16) . .
O3 C3 H3 106.0 . .
O3 C3 C4 118(3) . .
C3 C4 H4 105.4 . .
C5 C4 C3 116.3(13) . .
C5 C4 H4 105.4 . .
O4 C4 C3 107(2) . .
O4 C4 H4 105.4 . .
O4 C4 C5 117(2) . .
C4 C5 H5 105.2 . .
C4 C5 C6 113(3) . .
C6 C5 H5 105.2 . .
O5 C5 C4 113.1(15) . .
O5 C5 H5 105.2 . .
O5 C5 C6 114.3(19) . .
C5 C6 H6A 113.6 . .
C5 C6 H6B 113.6 . .
H6A C6 H6B 110.9 . .
O6 C6 C5 90(3) . .
O6 C6 H6A 113.6 . .
O6 C6 H6B 113.6 . .
C12 C11 H11 110.3 . .
O4 C11 H11 110.3 . .
O4 C11 C12 91.7(14) . .
O4 C11 O15 118(3) . .
O15 C11 H11 110.3 . .
O15 C11 C12 115.0(14) . .
C11 C12 H12 97.8 . .
C13 C12 C11 112.3(15) . .
C13 C12 H12 97.8 . .
O12 C12 C11 129(3) . .
O12 C12 H12 97.8 . .
O12 C12 C13 113(3) . .
C12 C13 H13 114.7 . .
C12 C13 C14 114(2) . .
C14 C13 H13 114.7 . .
O13 C13 C12 111(4) . .
O13 C13 H13 114.7 . .
O13 C13 C14 84(3) . .
C13 C14 H14 106.3 . .
C15 C14 C13 111.0(18) . .
C15 C14 H14 106.3 . .
O14 C14 C13 117(3) . .
O14 C14 H14 106.3 . .
O14 C14 C15 109.3(17) . .
C14 C15 H15 108.2 . .
C14 C15 K1 99.9(19) . .
C16 C15 C14 121(3) . .
C16 C15 H15 108.2 . .
C16 C15 K1 71.3(16) . .
K1 C15 H15 145.8 . .
O15 C15 C14 109.2(15) . .
O15 C15 H15 108.2 . .
O15 C15 C16 101.0(15) . .
O15 C15 K1 42.2(14) . .
C15 C16 H16A 109.3 . .
C15 C16 H16B 109.3 . .
C15 C16 K1 83.7(16) . .
H16A C16 H16B 107.9 . .
K1 C16 H16A 77.5 . .
K1 C16 H16B 162.4 . .
O16 C16 C15 112(3) . .
O16 C16 H16A 109.3 . .
O16 C16 H16B 109.3 . .
O16 C16 K1 54(2) . .
C15 K1 C15 105.1(10) 23_565 .
C16 K1 C15 25.1(2) . .
C16 K1 C15 25.0(2) 23_565 23_565
C16 K1 C15 84.6(10) . 23_565
C16 K1 C15 84.6(10) 23_565 .
C16 K1 C16 69.5(14) . 23_565
O2 K1 C15 139.5(8) 44_666 .
O2 K1 C15 139.5(8) 41_646 23_565
O2 K1 C15 82.2(9) 44_666 23_565
O2 K1 C15 82.2(9) 41_646 .
O2 K1 C16 88.4(11) 41_646 .
O2 K1 C16 150.8(12) 44_666 .
O2 K1 C16 88.4(11) 44_666 23_565
O2 K1 C16 150.8(12) 41_646 23_565
O2 K1 O2 118.1(19) 44_666 41_646
O2 K1 O3 54.5(8) 41_646 41_646
O2 K1 O3 97.4(11) 41_646 44_666
O2 K1 O3 54.5(8) 44_666 44_666
O2 K1 O3 97.4(11) 44_666 41_646
O2 K1 O16 72.0(12) 41_646 .
O2 K1 O16 168.2(14) 41_646 23_565
O2 K1 O16 72.0(12) 44_666 23_565
O2 K1 O16 168.2(14) 44_666 .
O3 K1 C15 121.9(9) 44_666 23_565
O3 K1 C15 90.4(8) 44_666 .
O3 K1 C15 121.9(9) 41_646 .
O3 K1 C15 90.4(8) 41_646 23_565
O3 K1 C16 108.6(10) 41_646 .
O3 K1 C16 108.6(10) 44_666 23_565
O3 K1 C16 113.7(8) 41_646 23_565
O3 K1 C16 113.7(8) 44_666 .
O3 K1 O3 127.9(18) 44_666 41_646
O15 K1 C15 21.7(5) 23_565 23_565
O15 K1 C15 21.7(5) . .
O15 K1 C15 106.2(12) 23_565 .
O15 K1 C15 106.2(12) . 23_565
O15 K1 C16 81.8(11) 23_565 .
O15 K1 C16 81.8(11) . 23_565
O15 K1 C16 42.6(7) 23_565 23_565
O15 K1 C16 42.6(7) . .
O15 K1 O2 117.8(9) 23_565 41_646
O15 K1 O2 117.8(9) . 44_666
O15 K1 O2 94.8(9) . 41_646
O15 K1 O2 94.8(9) 23_565 44_666
O15 K1 O3 142.4(9) 23_565 44_666
O15 K1 O3 142.4(9) . 41_646
O15 K1 O3 71.1(10) 23_565 41_646
O15 K1 O3 71.1(10) . 44_666
O15 K1 O15 115.4(17) 23_565 .
O15 K1 O16 64.8(11) 23_565 23_565
O15 K1 O16 64.8(11) . .
O15 K1 O16 74.4(12) . 23_565
O15 K1 O16 74.4(12) 23_565 .
O16 K1 C15 86.0(11) 23_565 .
O16 K1 C15 43.7(10) 23_565 23_565
O16 K1 C15 43.7(10) . .
O16 K1 C15 86.0(12) . 23_565
O16 K1 C16 80.5(14) . 23_565
O16 K1 C16 80.5(14) 23_565 .
O16 K1 C16 25.1(5) . .
O16 K1 C16 25.1(5) 23_565 23_565
O16 K1 O3 133.2(11) 23_565 41_646
O16 K1 O3 83.6(11) . 41_646
O16 K1 O3 83.6(11) 23_565 44_666
O16 K1 O3 133.2(11) . 44_666
O16 K1 O16 98.7(19) 23_565 .
C2 O2 K1 117(2) . 42_566
C2 O2 H2A 109.5 . .
K1 O2 H2A 70.6 42_566 .
C3 O3 K1 114.2(19) . 42_566
C3 O3 H3A 109.5 . .
K1 O3 H3A 129.1 42_566 .
C11 O4 C4 115(2) . .
C1 O5 C5 105.1(3) . .
C6 O6 H6 109.5 . .
C12 O12 H12A 109.5 . .
C13 O13 H13A 109.5 . .
C1 O14 C14 127(4) 5_565 .
C11 O15 C15 113.5(15) . .
C11 O15 K1 118(2) . .
C15 O15 K1 116.1(18) . .
C16 O16 K1 101(3) . .
C16 O16 H16 109.5 . .
K1 O16 H16 144.7 . .

loop_
_geom_bond_atom_site_label_1
_geom_bond_atom_site_label_2
_geom_bond_distance
_geom_bond_site_symmetry_2
C1 H1 0.9800 .
C1 C2 1.500(3) .
C1 O5 1.450(3) .
C1 O14 1.30(5) 7_556
C2 H2 0.9800 .
C2 C3 1.501(3) .
C2 O2 1.450(3) .
C3 H3 0.9800 .
C3 C4 1.500(3) .
C3 O3 1.450(3) .
C4 H4 0.9800 .
C4 C5 1.500(3) .
C4 O4 1.450(3) .
C5 H5 0.9800 .
C5 C6 1.500(3) .
C5 O5 1.450(3) .
C6 H6A 0.9700 .
C6 H6B 0.9700 .
C6 O6 1.450(3) .
C11 H11 0.9800 .
C11 C12 1.500(3) .
C11 O4 1.450(3) .
C11 O15 1.450(3) .
C12 H12 0.9800 .
C12 C13 1.50(2) .
C12 O12 1.43(3) .
C13 H13 0.9800 .
C13 C14 1.50(2) .
C13 O13 1.450(3) .
C14 H14 0.9800 .
C14 C15 1.500(3) .
C14 O14 1.450(3) .
C15 H15 0.9800 .
C15 C16 1.500(3) .
C15 K1 3.52(3) .
C15 O15 1.451(3) .
C16 H16A 0.9700 .
C16 H16B 0.9700 .
C16 K1 3.35(4) .
C16 O16 1.450(3) .
K1 C15 3.52(3) 23_565
K1 C16 3.35(4) 23_565
K1 O2 2.73(4) 41_646
K1 O2 2.73(4) 44_666
K1 O3 3.11(4) 44_666
K1 O3 3.11(4) 41_646
K1 O15 2.63(4) .
K1 O15 2.63(4) 23_565
K1 O16 2.75(4) 23_565
K1 O16 2.75(4) .
O2 K1 2.73(4) 42_566
O2 H2A 0.8200 .
O3 K1 3.11(4) 42_566
O3 H3A 0.8200 .
O6 H6 0.8200 .
O12 H12A 0.8200 .
O13 H13A 0.8200 .
O14 C1 1.30(5) 5_565
O16 H16 0.8200 .

loop_
_geom_torsion_atom_site_label_1
_geom_torsion_atom_site_label_2
_geom_torsion_atom_site_label_3
_geom_torsion_atom_site_label_4
_geom_torsion
_geom_torsion_site_symmetry_1
_geom_torsion_site_symmetry_4
C1 C2 C3 C4 -38(3) . .
C1 C2 C3 O3 -169(3) . .
C1 C2 O2 K1 166(2) . 42_566
C2 C1 O5 C5 -63(3) . .
C2 C3 C4 C5 39(4) . .
C2 C3 C4 O4 171(3) . .
C2 C3 O3 K1 -36(3) . 42_566
C3 C2 O2 K1 -76(2) . 42_566
C3 C4 C5 C6 179(3) . .
C3 C4 C5 O5 -49(3) . .
C3 C4 O4 C11 103(3) . .
C4 C3 O3 K1 -165(2) . 42_566
C4 C5 C6 O6 44(3) . .
C4 C5 O5 C1 56(3) . .
C5 C4 O4 C11 -125(3) . .
C6 C5 O5 C1 -173(3) . .
C11 C12 C13 C14 -43(4) . .
C11 C12 C13 O13 -137(3) . .
C12 C11 O4 C4 -131(3) . .
C12 C11 O15 C15 -52(4) . .
C12 C11 O15 K1 90(2) . .
C12 C13 C14 C15 52(4) . .
C12 C13 C14 O14 179(3) . .
C13 C14 C15 C16 -175(3) . .
C13 C14 C15 K1 -101(3) . .
C13 C14 C15 O15 -59(3) . .
C13 C14 O14 C1 118(5) . 5_565
C14 C15 C16 K1 90(2) . .
C14 C15 C16 O16 44(4) . .
C14 C15 O15 C11 59(3) . .
C14 C15 O15 K1 -84(2) . .
C15 C14 O14 C1 -115(4) . 5_565
C15 C16 O16 K1 64(3) . .
C16 C15 O15 C11 -172(3) . .
C16 C15 O15 K1 45(3) . .
K1 C15 C16 O16 -47(3) . .
K1 C15 O15 C11 142(3) . .
O2 C2 C3 C4 -161(3) . .
O2 C2 C3 O3 67(4) . .
O3 C3 C4 C5 164(3) . .
O3 C3 C4 O4 -64(3) . .
O4 C4 C5 C6 52(3) . .
O4 C4 C5 O5 -176(3) . .
O4 C11 C12 C13 -79(3) . .
O4 C11 C12 O12 72(5) . .
O4 C11 O15 C15 55(3) . .
O4 C11 O15 K1 -164(2) . .
O5 C1 C2 C3 54(3) . .
O5 C1 C2 O2 169(3) . .
O5 C5 C6 O6 -87(4) . .
O12 C12 C13 C14 160(3) . .
O12 C12 C13 O13 67(5) . .
O13 C13 C14 C15 163(3) . .
O13 C13 C14 O14 -70(4) . .
O14 C1 C2 C3 -65(3) 7_556 .
O14 C1 C2 O2 50(3) 7_556 .
O14 C1 O5 C5 70(3) 7_556 .
O14 C14 C15 C16 54(4) . .
O14 C14 C15 K1 128(3) . .
O14 C14 C15 O15 171(3) . .
O15 C11 C12 C13 43(4) . .
O15 C11 C12 O12 -166(4) . .
O15 C11 O4 C4 109(3) . .
O15 C15 C16 K1 -30(2) . .
O15 C15 C16 O16 -77(4) . .

loop_
_smtbx_masks_void_nr
_smtbx_masks_void_average_x
_smtbx_masks_void_average_y
_smtbx_masks_void_average_z
_smtbx_masks_void_volume
_smtbx_masks_void_count_electrons
1 -0.006 -0.939 -0.888 14121.1 1750.1
